data_7046268
loop_
_publ_author_name
'Basu, Debashis'
'Woods, Toby J.'
'Rauchfuss, Thomas B.'

_publ_section_title
;
 Ni(ii) complexes of the phosphine-oxime
 Ph<sub>2</sub>PC<sub>6</sub>H<sub>4</sub>-2-CH[double bond, length as
 m-dash]NOH.
;
_journal_issue 21
_journal_name_full 'Dalton transactions (Cambridge, England : 2003)'
_journal_page_first 7256
_journal_page_last 7262
_journal_paper_doi 10.1039/c8dt01551a
_journal_volume 47
_journal_year 2018
_chemical_formula_moiety
; 
C38 H30 B F2 N2 Ni O2 P2, B F4, C H2 Cl2 
;
_chemical_formula_sum 'C39 H32 B2 Cl2 F6 N2 Ni O2 P2'
_chemical_formula_weight 887.83
_space_group_crystal_system orthorhombic
_space_group_IT_number 61
_space_group_name_Hall '-P 2ac 2ab'
_space_group_name_H-M_alt 'P b c a'
_symmetry_space_group_name_Hall '-P 2ac 2ab'
_symmetry_space_group_name_H-M 'P b c a'
_atom_sites_solution_hydrogens geom
_audit_creation_method SHELXL-2014/7
_audit_update_record
;
2018-04-18 deposited with the CCDC.
2018-05-08 downloaded from the CCDC.
;
_cell_angle_alpha 90
_cell_angle_beta 90
_cell_angle_gamma 90
_cell_formula_units_Z 8
_cell_length_a 18.2498(6)
_cell_length_b 18.0627(6)
_cell_length_c 23.1305(8)
_cell_measurement_reflns_used 65605
_cell_measurement_temperature 100(2)
_cell_measurement_theta_max 28.30
_cell_measurement_theta_min 2.23
_cell_volume 7624.8(4)
_computing_cell_refinement 'SAINT V8.37A (Bruker, 2014)'
_computing_data_collection 'APEX3 V2016.9-0 (Bruker, 2016)'
_computing_data_reduction
; 
SAINT V8.34A, XPREP v2014/2, (Bruker, 2014) SADABS V2014/7 
(Krause et al., 2015) 
;
_computing_molecular_graphics
; 
SHELXTL v2014-7 (Bruker, 2014), CrystalMaker v2.7.7 (CrystalMaker, 1994) 
;
_computing_publication_material 'XCIF V2014-2 (Bruker, 2014)'
_computing_structure_refinement 'SHELXL-2014-7 (Sheldrick, 2015a)'
_computing_structure_solution 'SHELXT-2014-4 (Sheldrick, 2015b)'
_diffrn_ambient_temperature 100(2)
_diffrn_measured_fraction_theta_full 0.999
_diffrn_measured_fraction_theta_max 0.996
_diffrn_measurement_device 'Bruker D8 Venture/Photon 100'
_diffrn_measurement_method 'profile data from \f and \w scans'
_diffrn_radiation_monochromator 'multilayer mirrors'
_diffrn_radiation_source 'microfocus sealed tube'
_diffrn_radiation_type MoK\a
_diffrn_radiation_wavelength 0.71073
_diffrn_radiation_wavelength_id dd67ms
_diffrn_reflns_av_R_equivalents 0.0406
_diffrn_reflns_av_unetI/netI 0.0201
_diffrn_reflns_Laue_measured_fraction_full 0.999
_diffrn_reflns_Laue_measured_fraction_max 0.996
_diffrn_reflns_limit_h_max 24
_diffrn_reflns_limit_h_min -22
_diffrn_reflns_limit_k_max 24
_diffrn_reflns_limit_k_min -24
_diffrn_reflns_limit_l_max 30
_diffrn_reflns_limit_l_min -30
_diffrn_reflns_number 118020
_diffrn_reflns_point_group_measured_fraction_full 0.999
_diffrn_reflns_point_group_measured_fraction_max 0.996
_diffrn_reflns_theta_full 25.242
_diffrn_reflns_theta_max 28.338
_diffrn_reflns_theta_min 2.085
_exptl_absorpt_coefficient_mu 0.802
_exptl_absorpt_correction_T_max 0.7457
_exptl_absorpt_correction_T_min 0.6713
_exptl_absorpt_correction_type multi-scan
_exptl_absorpt_process_details 'SADABS V2014/7 (Krause et al., 2015)'
_exptl_crystal_colour yellow
_exptl_crystal_density_diffrn 1.547
_exptl_crystal_density_method 'not measured'
_exptl_crystal_description prism
_exptl_crystal_F_000 3616
_exptl_crystal_id dd67ms
_exptl_crystal_preparation
; 
The data crystal was mounted using oil (Paratone-N, Exxon) to a 0.3 mm 
cryo-loop (Hampton Research) with the (-4 4 -3) scattering 
planes roughly normal to the spindle axis. 
;
_exptl_crystal_size_max 0.464
_exptl_crystal_size_mid 0.249
_exptl_crystal_size_min 0.172
_refine_diff_density_max 0.568
_refine_diff_density_min -1.343
_refine_diff_density_rms 0.090
_refine_ls_extinction_method none
_refine_ls_goodness_of_fit_ref 1.018
_refine_ls_hydrogen_treatment constr
_refine_ls_matrix_type full
_refine_ls_number_parameters 545
_refine_ls_number_reflns 9471
_refine_ls_number_restraints 67
_refine_ls_restrained_S_all 1.017
_refine_ls_R_factor_all 0.0504
_refine_ls_R_factor_gt 0.0405
_refine_ls_shift/su_max 0.001
_refine_ls_shift/su_mean 0.000
_refine_ls_structure_factor_coef Fsqd
_refine_ls_weighting_details 'w=1/[\s^2^(Fo^2^)+(0.0547P)^2^+16.0184P] where P=(Fo^2^+2Fc^2^)/3'
_refine_ls_weighting_scheme calc
_refine_ls_wR_factor_gt 0.1073
_refine_ls_wR_factor_ref 0.1147
_reflns_Friedel_coverage 0.000
_reflns_number_gt 8153
_reflns_number_total 9471
_reflns_threshold_expression 'I > 2\s(I)'
_cod_data_source_file c8dt01551a2.cif
_cod_data_source_block dd67ms
_cod_depositor_comments 'Adding full bibliography for 7046263--7046270.cif.'
_cod_database_code 7046268
_shelx_shelxl_version_number 2014/7
_shelx_space_group_comment
; 
The symmetry employed for this shelxl refinement is uniquely defined 
by the following loop, which should always be used as a source of 
symmetry information in preference to the above space-group names. 
They are only intended as comments. 
;
_shelx_estimated_absorpt_t_min 0.707
_shelx_estimated_absorpt_t_max 0.874

loop_
_space_group_symop_operation_xyz
'x, y, z'
'-x+1/2, -y, z+1/2'
'-x, y+1/2, -z+1/2'
'x+1/2, -y+1/2, -z'
'-x, -y, -z'
'x-1/2, y, -z-1/2'
'x, -y-1/2, z-1/2'
'-x-1/2, y-1/2, z'

loop_
_atom_site_label
_atom_site_type_symbol
_atom_site_fract_x
_atom_site_fract_y
_atom_site_fract_z
_atom_site_U_iso_or_equiv
_atom_site_adp_type
_atom_site_occupancy
_atom_site_site_symmetry_order
_atom_site_calc_flag
_atom_site_refinement_flags_posn
_atom_site_refinement_flags_adp
_atom_site_refinement_flags_occupancy
_atom_site_disorder_assembly
_atom_site_disorder_group
Ni1 Ni 0.64999(2) 0.63120(2) 0.64696(2) 0.00960(7) Uani 1 1 d . . . . .
P1 P 0.72211(3) 0.61771(3) 0.72200(2) 0.01040(11) Uani 1 1 d . . . . .
P2 P 0.72202(3) 0.57482(3) 0.58499(2) 0.01019(11) Uani 1 1 d . . . . .
F1 F 0.42457(7) 0.68478(7) 0.61320(6) 0.0190(3) Uani 1 1 d . . . . .
F2 F 0.47430(7) 0.78742(7) 0.65519(6) 0.0181(3) Uani 1 1 d . . . . .
O1 O 0.51028(8) 0.66496(8) 0.68269(6) 0.0134(3) Uani 1 1 d . . . . .
O2 O 0.54736(8) 0.72378(8) 0.59288(6) 0.0143(3) Uani 1 1 d . . . . .
N1 N 0.58289(9) 0.67981(10) 0.69899(7) 0.0118(3) Uani 1 1 d . . . . .
N2 N 0.58513(9) 0.65696(10) 0.58293(7) 0.0123(3) Uani 1 1 d . . . . .
C1 C 0.58746(11) 0.72279(11) 0.74299(9) 0.0130(4) Uani 1 1 d . . . . .
H1 H 0.5433 0.7427 0.7582 0.016 Uiso 1 1 calc R U . . .
C2 C 0.65610(11) 0.74317(12) 0.77136(9) 0.0146(4) Uani 1 1 d . . . . .
C3 C 0.72180(12) 0.70333(11) 0.76379(9) 0.0139(4) Uani 1 1 d . . . . .
C4 C 0.78405(12) 0.72563(12) 0.79413(10) 0.0183(4) Uani 1 1 d . . . . .
H4 H 0.8286 0.6989 0.7897 0.022 Uiso 1 1 calc R U . . .
C5 C 0.78146(14) 0.78695(14) 0.83095(11) 0.0246(5) Uani 1 1 d . . . . .
H5 H 0.8242 0.8017 0.8514 0.030 Uiso 1 1 calc R U . . .
C6 C 0.71690(14) 0.82623(15) 0.83781(12) 0.0276(5) Uani 1 1 d . . . . .
H6 H 0.7156 0.8683 0.8624 0.033 Uiso 1 1 calc R U . . .
C7 C 0.65416(13) 0.80423(13) 0.80878(11) 0.0217(5) Uani 1 1 d . . . . .
H7 H 0.6097 0.8306 0.8142 0.026 Uiso 1 1 calc R U . . .
C8 C 0.68260(11) 0.55018(11) 0.77096(9) 0.0130(4) Uani 1 1 d . . . . .
C9 C 0.63651(12) 0.49437(12) 0.75045(9) 0.0150(4) Uani 1 1 d . . . . .
H9 H 0.6257 0.4912 0.7103 0.018 Uiso 1 1 calc R U . . .
C10 C 0.60632(12) 0.44330(12) 0.78877(10) 0.0188(4) Uani 1 1 d . . . . .
H10 H 0.5761 0.4044 0.7747 0.023 Uiso 1 1 calc R U . . .
C11 C 0.62051(13) 0.44933(13) 0.84742(10) 0.0213(5) Uani 1 1 d . . . . .
H11 H 0.5992 0.4150 0.8736 0.026 Uiso 1 1 calc R U . . .
C12 C 0.66557(15) 0.50494(15) 0.86817(11) 0.0257(5) Uani 1 1 d . . . . .
H12 H 0.6749 0.5087 0.9085 0.031 Uiso 1 1 calc R U . . .
C13 C 0.69721(14) 0.55522(13) 0.83022(10) 0.0211(5) Uani 1 1 d . . . . .
H13 H 0.7287 0.5929 0.8445 0.025 Uiso 1 1 calc R U . . .
C14 C 0.81900(11) 0.59882(11) 0.71475(9) 0.0126(4) Uani 1 1 d . . . . .
C15 C 0.85252(12) 0.53740(12) 0.74035(9) 0.0158(4) Uani 1 1 d . . . . .
H15 H 0.8240 0.5023 0.7612 0.019 Uiso 1 1 calc R U . . .
C16 C 0.92809(13) 0.52801(13) 0.73510(10) 0.0205(5) Uani 1 1 d . . . . .
H16 H 0.9514 0.4869 0.7529 0.025 Uiso 1 1 calc R U . . .
C17 C 0.96933(12) 0.57880(13) 0.70387(10) 0.0201(5) Uani 1 1 d . . . . .
H17 H 1.0206 0.5715 0.6996 0.024 Uiso 1 1 calc R U . . .
C18 C 0.93624(12) 0.64025(13) 0.67882(10) 0.0185(4) Uani 1 1 d . . . . .
H18 H 0.9649 0.6750 0.6579 0.022 Uiso 1 1 calc R U . . .
C19 C 0.86112(12) 0.65059(12) 0.68456(9) 0.0149(4) Uani 1 1 d . . . . .
H19 H 0.8384 0.6929 0.6680 0.018 Uiso 1 1 calc R U . . .
C20 C 0.57167(12) 0.63114(11) 0.53241(9) 0.0139(4) Uani 1 1 d . . . . .
H20 H 0.5360 0.6566 0.5101 0.017 Uiso 1 1 calc R U . . .
C21 C 0.60567(12) 0.56656(12) 0.50584(9) 0.0148(4) Uani 1 1 d . . . . .
C22 C 0.67036(11) 0.53291(11) 0.52613(9) 0.0125(4) Uani 1 1 d . . . . .
C23 C 0.69764(12) 0.47081(12) 0.49714(9) 0.0154(4) Uani 1 1 d . . . . .
H23 H 0.7410 0.4474 0.5106 0.019 Uiso 1 1 calc R U . . .
C24 C 0.66150(13) 0.44294(12) 0.44850(9) 0.0175(4) Uani 1 1 d . . . . .
H24 H 0.6802 0.4005 0.4292 0.021 Uiso 1 1 calc R U . . .
C25 C 0.59839(13) 0.47706(13) 0.42823(10) 0.0199(4) Uani 1 1 d . . . . .
H25 H 0.5741 0.4582 0.3950 0.024 Uiso 1 1 calc R U . . .
C26 C 0.57101(13) 0.53863(13) 0.45658(9) 0.0184(4) Uani 1 1 d . . . . .
H26 H 0.5281 0.5622 0.4424 0.022 Uiso 1 1 calc R U . . .
C27 C 0.78141(11) 0.49976(11) 0.60796(9) 0.0121(4) Uani 1 1 d . . . . .
C28 C 0.74724(12) 0.43995(11) 0.63552(9) 0.0146(4) Uani 1 1 d . . . . .
H28 H 0.6958 0.4404 0.6416 0.018 Uiso 1 1 calc R U . . .
C29 C 0.78868(13) 0.38011(12) 0.65399(10) 0.0185(4) Uani 1 1 d . . . . .
H29 H 0.7658 0.3403 0.6738 0.022 Uiso 1 1 calc R U . . .
C30 C 0.86365(14) 0.37826(13) 0.64364(10) 0.0216(5) Uani 1 1 d . . . . .
H30 H 0.8918 0.3368 0.6558 0.026 Uiso 1 1 calc R U . . .
C31 C 0.89740(13) 0.43691(13) 0.61554(10) 0.0205(5) Uani 1 1 d . . . . .
H31 H 0.9486 0.4353 0.6083 0.025 Uiso 1 1 calc R U . . .
C32 C 0.85677(12) 0.49828(12) 0.59788(9) 0.0158(4) Uani 1 1 d . . . . .
H32 H 0.8802 0.5387 0.5792 0.019 Uiso 1 1 calc R U . . .
C33 C 0.77618(11) 0.64594(11) 0.54988(9) 0.0121(4) Uani 1 1 d . . . . .
C34 C 0.77004(12) 0.71895(12) 0.56957(9) 0.0148(4) Uani 1 1 d . . . . .
H34 H 0.7362 0.7305 0.5994 0.018 Uiso 1 1 calc R U . . .
C35 C 0.81296(13) 0.77459(12) 0.54585(10) 0.0185(4) Uani 1 1 d . . . . .
H35 H 0.8090 0.8239 0.5597 0.022 Uiso 1 1 calc R U . . .
C36 C 0.86186(13) 0.75771(13) 0.50170(10) 0.0194(4) Uani 1 1 d . . . . .
H36 H 0.8923 0.7954 0.4861 0.023 Uiso 1 1 calc R U . . .
C37 C 0.86646(13) 0.68598(13) 0.48036(10) 0.0203(5) Uani 1 1 d . . . . .
H37 H 0.8990 0.6751 0.4495 0.024 Uiso 1 1 calc R U . . .
C38 C 0.82345(13) 0.62989(12) 0.50406(9) 0.0174(4) Uani 1 1 d . . . . .
H38 H 0.8263 0.5810 0.4891 0.021 Uiso 1 1 calc R U . . .
B1 B 0.48770(13) 0.71551(13) 0.63628(10) 0.0137(4) Uani 1 1 d . . . . .
F3 F 0.3899(7) 0.8220(8) 0.8297(7) 0.030(2) Uani 0.66(3) 1 d D . P A 1
F4 F 0.4832(7) 0.8140(6) 0.8966(5) 0.0309(15) Uani 0.66(3) 1 d D . P A 1
F5 F 0.4303(4) 0.9260(4) 0.8778(5) 0.0347(18) Uani 0.66(3) 1 d D . P A 1
F6 F 0.4953(3) 0.8686(8) 0.8073(4) 0.0415(19) Uani 0.66(3) 1 d D . P A 1
B2 B 0.4492(5) 0.8575(3) 0.8546(3) 0.0223(6) Uani 0.66(3) 1 d D U P A 1
F3A F 0.3820(12) 0.8270(15) 0.8376(12) 0.024(3) Uani 0.34(3) 1 d D U P A 2
F4A F 0.4875(13) 0.8013(11) 0.8873(10) 0.031(3) Uani 0.34(3) 1 d D U P A 2
F5A F 0.4216(4) 0.9067(10) 0.8993(8) 0.031(2) Uani 0.34(3) 1 d D U P A 2
F6A F 0.4973(5) 0.8932(7) 0.8235(7) 0.029(2) Uani 0.34(3) 1 d D U P A 2
B2A B 0.4474(9) 0.8559(6) 0.8587(6) 0.0223(6) Uani 0.34(3) 1 d D . P A 2
Cl1 Cl 0.53197(5) 0.58051(5) 0.96601(4) 0.0470(2) Uani 1 1 d . . . B 1
Cl2 Cl 0.65083(6) 0.68889(7) 0.95805(6) 0.0716(3) Uani 1 1 d . . . B 1
C39 C 0.55726(19) 0.67396(18) 0.97387(15) 0.0420(7) Uani 1 1 d . . . B 1
H39A H 0.5473 0.6899 1.0140 0.050 Uiso 1 1 calc R U . B 1
H39B H 0.5269 0.7047 0.9477 0.050 Uiso 1 1 calc R U . B 1

loop_
_atom_site_aniso_label
_atom_site_aniso_U_11
_atom_site_aniso_U_22
_atom_site_aniso_U_33
_atom_site_aniso_U_23
_atom_site_aniso_U_13
_atom_site_aniso_U_12
Ni1 0.00939(13) 0.01019(13) 0.00923(13) 0.00079(9) -0.00090(9) 0.00107(9)
P1 0.0101(2) 0.0100(2) 0.0111(2) 0.00036(18) -0.00196(18) 0.00041(18)
P2 0.0106(2) 0.0094(2) 0.0107(2) -0.00025(17) -0.00084(18) 0.00034(18)
F1 0.0148(6) 0.0215(7) 0.0208(6) -0.0015(5) -0.0071(5) 0.0001(5)
F2 0.0181(6) 0.0142(6) 0.0219(6) -0.0035(5) -0.0003(5) 0.0044(5)
O1 0.0084(7) 0.0172(7) 0.0145(7) 0.0014(6) -0.0017(5) -0.0005(5)
O2 0.0168(7) 0.0107(7) 0.0154(7) 0.0026(5) 0.0013(6) 0.0055(6)
N1 0.0090(8) 0.0141(8) 0.0122(8) 0.0033(6) -0.0021(6) -0.0003(6)
N2 0.0116(8) 0.0113(8) 0.0139(8) 0.0019(6) 0.0015(6) 0.0025(6)
C1 0.0137(9) 0.0127(9) 0.0126(9) 0.0015(7) 0.0002(7) 0.0023(7)
C2 0.0138(10) 0.0144(9) 0.0156(9) -0.0002(8) -0.0015(8) -0.0001(8)
C3 0.0163(10) 0.0111(9) 0.0144(9) 0.0005(7) -0.0014(8) -0.0006(8)
C4 0.0162(10) 0.0157(10) 0.0229(11) -0.0038(8) -0.0039(8) -0.0003(8)
C5 0.0200(11) 0.0236(12) 0.0304(13) -0.0100(10) -0.0078(10) -0.0015(9)
C6 0.0254(13) 0.0237(12) 0.0339(13) -0.0150(10) -0.0056(10) 0.0027(10)
C7 0.0191(11) 0.0197(11) 0.0264(12) -0.0076(9) -0.0022(9) 0.0035(9)
C8 0.0132(9) 0.0122(9) 0.0137(9) 0.0022(7) -0.0006(7) 0.0018(7)
C9 0.0145(10) 0.0153(10) 0.0151(9) -0.0016(8) 0.0001(8) 0.0011(8)
C10 0.0172(10) 0.0138(10) 0.0254(11) 0.0023(8) 0.0018(9) -0.0002(8)
C11 0.0218(11) 0.0197(11) 0.0224(11) 0.0082(9) 0.0028(9) 0.0018(9)
C12 0.0329(13) 0.0281(13) 0.0160(10) 0.0074(9) -0.0025(9) -0.0031(10)
C13 0.0251(12) 0.0215(11) 0.0167(10) 0.0020(9) -0.0052(9) -0.0054(9)
C14 0.0110(9) 0.0134(9) 0.0135(9) -0.0020(7) -0.0026(7) 0.0009(7)
C15 0.0166(10) 0.0155(10) 0.0153(10) -0.0001(8) -0.0032(8) 0.0017(8)
C16 0.0187(11) 0.0204(11) 0.0223(11) -0.0029(9) -0.0061(9) 0.0067(9)
C17 0.0120(10) 0.0240(11) 0.0244(11) -0.0070(9) -0.0038(8) 0.0019(8)
C18 0.0142(10) 0.0217(11) 0.0196(10) -0.0030(8) -0.0006(8) -0.0028(8)
C19 0.0152(10) 0.0152(10) 0.0145(9) -0.0012(8) -0.0021(8) -0.0003(8)
C20 0.0128(9) 0.0150(9) 0.0140(9) 0.0025(7) -0.0027(7) 0.0000(8)
C21 0.0162(10) 0.0152(10) 0.0131(9) 0.0008(8) -0.0016(8) -0.0002(8)
C22 0.0136(9) 0.0128(9) 0.0112(9) 0.0004(7) -0.0004(7) -0.0027(8)
C23 0.0171(10) 0.0142(9) 0.0151(9) -0.0004(8) 0.0008(8) -0.0012(8)
C24 0.0216(11) 0.0150(10) 0.0160(10) -0.0023(8) 0.0018(8) -0.0035(8)
C25 0.0231(11) 0.0222(11) 0.0144(10) -0.0035(8) -0.0040(8) -0.0049(9)
C26 0.0178(10) 0.0216(11) 0.0157(10) 0.0000(8) -0.0039(8) -0.0007(9)
C27 0.0130(9) 0.0105(9) 0.0127(9) -0.0022(7) -0.0026(7) 0.0028(7)
C28 0.0165(10) 0.0125(9) 0.0147(9) -0.0017(7) -0.0018(8) -0.0005(8)
C29 0.0254(12) 0.0113(9) 0.0188(10) -0.0001(8) -0.0034(9) 0.0007(8)
C30 0.0261(12) 0.0157(10) 0.0230(11) -0.0020(9) -0.0060(9) 0.0083(9)
C31 0.0150(10) 0.0225(11) 0.0240(11) -0.0036(9) -0.0015(9) 0.0067(9)
C32 0.0152(10) 0.0160(10) 0.0161(10) -0.0016(8) -0.0006(8) 0.0013(8)
C33 0.0130(9) 0.0117(9) 0.0117(9) 0.0005(7) -0.0019(7) -0.0006(7)
C34 0.0167(10) 0.0129(9) 0.0147(9) 0.0001(8) 0.0021(8) 0.0014(8)
C35 0.0241(11) 0.0123(9) 0.0193(10) 0.0002(8) 0.0015(9) -0.0014(8)
C36 0.0229(11) 0.0174(10) 0.0178(10) 0.0039(8) 0.0018(9) -0.0044(9)
C37 0.0243(11) 0.0225(11) 0.0142(10) -0.0004(8) 0.0052(9) -0.0026(9)
C38 0.0232(11) 0.0157(10) 0.0132(9) -0.0034(8) 0.0025(8) -0.0021(8)
B1 0.0122(10) 0.0145(11) 0.0144(10) -0.0001(8) -0.0024(8) 0.0020(8)
F3 0.036(4) 0.022(3) 0.031(4) -0.007(2) -0.004(3) -0.005(3)
F4 0.038(3) 0.026(3) 0.030(3) 0.006(2) -0.009(2) 0.0023(19)
F5 0.028(2) 0.026(2) 0.051(4) -0.014(2) -0.021(2) 0.0081(16)
F6 0.0201(15) 0.070(5) 0.034(3) 0.016(3) 0.0059(16) 0.012(2)
B2 0.0171(13) 0.0208(12) 0.0291(16) 0.0015(11) 0.0026(11) 0.0013(10)
F3A 0.016(3) 0.022(4) 0.032(6) -0.012(4) -0.005(4) 0.004(3)
F4A 0.035(4) 0.026(5) 0.033(6) 0.008(4) -0.002(4) 0.002(4)
F5A 0.019(2) 0.036(5) 0.040(5) -0.015(4) 0.000(3) 0.000(3)
F6A 0.024(3) 0.031(4) 0.033(5) 0.013(3) 0.004(3) 0.002(3)
B2A 0.0171(13) 0.0208(12) 0.0291(16) 0.0015(11) 0.0026(11) 0.0013(10)
Cl1 0.0473(5) 0.0439(4) 0.0498(5) -0.0095(4) -0.0069(4) 0.0017(3)
Cl2 0.0557(6) 0.0593(6) 0.1000(9) -0.0139(6) 0.0084(6) -0.0096(5)
C39 0.0499(19) 0.0337(16) 0.0422(17) -0.0085(13) -0.0033(14) 0.0041(14)

loop_
_atom_type_symbol
_atom_type_description
_atom_type_scat_dispersion_real
_atom_type_scat_dispersion_imag
_atom_type_scat_source
C C 0.0033 0.0016 'International Tables Vol C Tables 4.2.6.8 and 6.1.1.4'
H H 0.0000 0.0000 'International Tables Vol C Tables 4.2.6.8 and 6.1.1.4'
B B 0.0013 0.0007 'International Tables Vol C Tables 4.2.6.8 and 6.1.1.4'
N N 0.0061 0.0033 'International Tables Vol C Tables 4.2.6.8 and 6.1.1.4'
O O 0.0106 0.0060 'International Tables Vol C Tables 4.2.6.8 and 6.1.1.4'
F F 0.0171 0.0103 'International Tables Vol C Tables 4.2.6.8 and 6.1.1.4'
P P 0.1023 0.0942 'International Tables Vol C Tables 4.2.6.8 and 6.1.1.4'
Cl Cl 0.1484 0.1585 'International Tables Vol C Tables 4.2.6.8 and 6.1.1.4'
Ni Ni 0.3393 1.1124 'International Tables Vol C Tables 4.2.6.8 and 6.1.1.4'

loop_
_exptl_crystal_face_index_h
_exptl_crystal_face_index_k
_exptl_crystal_face_index_l
_exptl_crystal_face_perp_dist
-1.00 0.00 -3.00 0.0730
1.00 0.00 3.00 0.0830
-2.00 1.00 -1.00 0.1310
1.00 3.00 0.00 0.1990
-1.00 -3.00 0.00 0.2270
-1.00 0.00 -1.00 0.1200
2.00 -1.00 3.00 0.0870
-2.00 3.00 2.00 0.1480
0.00 1.00 2.00 0.0980
1.00 0.00 1.00 0.0860
1.00 -2.00 -2.00 0.1610
3.00 0.00 -2.00 0.0860
-3.00 0.00 2.00 0.1480
-1.00 -1.00 1.00 0.1990
1.00 1.00 -1.00 0.1610
-3.00 1.00 3.00 0.1140
3.00 -1.00 -3.00 0.0740
-1.00 0.00 2.00 0.1070
-1.00 1.00 3.00 0.0850

loop_
_geom_angle_atom_site_label_1
_geom_angle_atom_site_label_2
_geom_angle_atom_site_label_3
_geom_angle
N1 Ni1 N2 88.85(7)
N1 Ni1 P1 86.43(5)
N2 Ni1 P1 172.45(6)
N1 Ni1 P2 177.30(5)
N2 Ni1 P2 88.76(5)
P1 Ni1 P2 96.08(2)
C14 P1 C8 108.64(10)
C14 P1 C3 102.25(10)
C8 P1 C3 103.78(10)
C14 P1 Ni1 122.32(7)
C8 P1 Ni1 109.30(7)
C3 P1 Ni1 108.88(7)
C33 P2 C27 109.56(10)
C33 P2 C22 104.00(9)
C27 P2 C22 102.57(9)
C33 P2 Ni1 106.87(7)
C27 P2 Ni1 120.85(7)
C22 P2 Ni1 111.78(7)
N1 O1 B1 110.03(15)
N2 O2 B1 112.46(15)
C1 N1 O1 112.97(17)
C1 N1 Ni1 136.83(15)
O1 N1 Ni1 110.17(12)
C20 N2 O2 111.52(17)
C20 N2 Ni1 136.14(15)
O2 N2 Ni1 112.14(12)
N1 C1 C2 124.38(19)
N1 C1 H1 117.8
C2 C1 H1 117.8
C7 C2 C3 120.0(2)
C7 C2 C1 116.98(19)
C3 C2 C1 123.02(19)
C4 C3 C2 118.88(19)
C4 C3 P1 120.61(16)
C2 C3 P1 120.10(16)
C3 C4 C5 120.5(2)
C3 C4 H4 119.7
C5 C4 H4 119.7
C6 C5 C4 120.3(2)
C6 C5 H5 119.8
C4 C5 H5 119.8
C5 C6 C7 120.0(2)
C5 C6 H6 120.0
C7 C6 H6 120.0
C6 C7 C2 120.3(2)
C6 C7 H7 119.9
C2 C7 H7 119.9
C9 C8 C13 119.7(2)
C9 C8 P1 120.86(16)
C13 C8 P1 119.47(17)
C10 C9 C8 120.0(2)
C10 C9 H9 120.0
C8 C9 H9 120.0
C11 C10 C9 119.8(2)
C11 C10 H10 120.1
C9 C10 H10 120.1
C12 C11 C10 120.5(2)
C12 C11 H11 119.7
C10 C11 H11 119.7
C11 C12 C13 120.2(2)
C11 C12 H12 119.9
C13 C12 H12 119.9
C12 C13 C8 119.8(2)
C12 C13 H13 120.1
C8 C13 H13 120.1
C19 C14 C15 120.12(19)
C19 C14 P1 117.24(16)
C15 C14 P1 122.55(16)
C16 C15 C14 119.5(2)
C16 C15 H15 120.3
C14 C15 H15 120.3
C17 C16 C15 120.0(2)
C17 C16 H16 120.0
C15 C16 H16 120.0
C16 C17 C18 120.6(2)
C16 C17 H17 119.7
C18 C17 H17 119.7
C17 C18 C19 119.7(2)
C17 C18 H18 120.1
C19 C18 H18 120.1
C18 C19 C14 120.0(2)
C18 C19 H19 120.0
C14 C19 H19 120.0
N2 C20 C21 126.45(19)
N2 C20 H20 116.8
C21 C20 H20 116.8
C26 C21 C22 119.7(2)
C26 C21 C20 116.11(19)
C22 C21 C20 124.19(19)
C23 C22 C21 119.00(19)
C23 C22 P2 120.50(16)
C21 C22 P2 120.26(16)
C24 C23 C22 120.4(2)
C24 C23 H23 119.8
C22 C23 H23 119.8
C25 C24 C23 120.2(2)
C25 C24 H24 119.9
C23 C24 H24 119.9
C26 C25 C24 119.8(2)
C26 C25 H25 120.1
C24 C25 H25 120.1
C25 C26 C21 120.9(2)
C25 C26 H26 119.6
C21 C26 H26 119.6
C32 C27 C28 120.01(19)
C32 C27 P2 123.63(17)
C28 C27 P2 116.32(16)
C29 C28 C27 119.9(2)
C29 C28 H28 120.0
C27 C28 H28 120.0
C28 C29 C30 120.2(2)
C28 C29 H29 119.9
C30 C29 H29 119.9
C31 C30 C29 120.0(2)
C31 C30 H30 120.0
C29 C30 H30 120.0
C30 C31 C32 120.5(2)
C30 C31 H31 119.7
C32 C31 H31 119.7
C31 C32 C27 119.4(2)
C31 C32 H32 120.3
C27 C32 H32 120.3
C38 C33 C34 119.47(19)
C38 C33 P2 121.97(16)
C34 C33 P2 118.56(16)
C35 C34 C33 120.6(2)
C35 C34 H34 119.7
C33 C34 H34 119.7
C34 C35 C36 119.6(2)
C34 C35 H35 120.2
C36 C35 H35 120.2
C37 C36 C35 120.3(2)
C37 C36 H36 119.8
C35 C36 H36 119.8
C36 C37 C38 120.3(2)
C36 C37 H37 119.9
C38 C37 H37 119.9
C37 C38 C33 119.7(2)
C37 C38 H38 120.2
C33 C38 H38 120.2
F1 B1 F2 110.41(18)
F1 B1 O1 105.41(17)
F2 B1 O1 113.55(18)
F1 B1 O2 112.87(18)
F2 B1 O2 104.29(17)
O1 B1 O2 110.50(17)
F3 B2 F5 112.3(9)
F3 B2 F6 102.2(11)
F5 B2 F6 108.9(5)
F3 B2 F4 112.2(6)
F5 B2 F4 110.0(5)
F6 B2 F4 111.0(9)
F3A B2A F6A 122.5(18)
F3A B2A F5A 101.2(15)
F6A B2A F5A 107.2(7)
F3A B2A F4A 110.6(10)
F6A B2A F4A 106.0(17)
F5A B2A F4A 108.7(9)
Cl1 C39 Cl2 112.25(18)
Cl1 C39 H39A 109.2
Cl2 C39 H39A 109.2
Cl1 C39 H39B 109.2
Cl2 C39 H39B 109.2
H39A C39 H39B 107.9

loop_
_geom_bond_atom_site_label_1
_geom_bond_atom_site_label_2
_geom_bond_distance
Ni1 N1 1.9285(18)
Ni1 N2 1.9522(18)
Ni1 P1 2.1919(6)
Ni1 P2 2.1954(6)
P1 C14 1.809(2)
P1 C8 1.814(2)
P1 C3 1.824(2)
P2 C33 1.813(2)
P2 C27 1.815(2)
P2 C22 1.821(2)
F1 B1 1.386(3)
F2 B1 1.392(3)
O1 N1 1.403(2)
O1 B1 1.468(3)
O2 N2 1.409(2)
O2 B1 1.488(3)
N1 C1 1.283(3)
N2 C20 1.282(3)
C1 C2 1.461(3)
C1 H1 0.9500
C2 C7 1.402(3)
C2 C3 1.409(3)
C3 C4 1.395(3)
C4 C5 1.398(3)
C4 H4 0.9500
C5 C6 1.385(3)
C5 H5 0.9500
C6 C7 1.386(3)
C6 H6 0.9500
C7 H7 0.9500
C8 C9 1.396(3)
C8 C13 1.399(3)
C9 C10 1.393(3)
C9 H9 0.9500
C10 C11 1.386(3)
C10 H10 0.9500
C11 C12 1.384(4)
C11 H11 0.9500
C12 C13 1.389(3)
C12 H12 0.9500
C13 H13 0.9500
C14 C19 1.398(3)
C14 C15 1.399(3)
C15 C16 1.395(3)
C15 H15 0.9500
C16 C17 1.389(3)
C16 H16 0.9500
C17 C18 1.390(3)
C17 H17 0.9500
C18 C19 1.390(3)
C18 H18 0.9500
C19 H19 0.9500
C20 C21 1.457(3)
C20 H20 0.9500
C21 C26 1.397(3)
C21 C22 1.408(3)
C22 C23 1.399(3)
C23 C24 1.398(3)
C23 H23 0.9500
C24 C25 1.388(3)
C24 H24 0.9500
C25 C26 1.384(3)
C25 H25 0.9500
C26 H26 0.9500
C27 C32 1.395(3)
C27 C28 1.401(3)
C28 C29 1.387(3)
C28 H28 0.9500
C29 C30 1.389(4)
C29 H29 0.9500
C30 C31 1.387(4)
C30 H30 0.9500
C31 C32 1.395(3)
C31 H31 0.9500
C32 H32 0.9500
C33 C38 1.397(3)
C33 C34 1.400(3)
C34 C35 1.387(3)
C34 H34 0.9500
C35 C36 1.390(3)
C35 H35 0.9500
C36 C37 1.389(3)
C36 H36 0.9500
C37 C38 1.394(3)
C37 H37 0.9500
C38 H38 0.9500
F3 B2 1.382(5)
F4 B2 1.395(5)
F5 B2 1.393(5)
F6 B2 1.394(5)
F3A B2A 1.390(7)
F4A B2A 1.396(7)
F5A B2A 1.396(7)
F6A B2A 1.395(7)
Cl1 C39 1.759(3)
Cl2 C39 1.767(4)
C39 H39A 0.9900
C39 H39B 0.9900
